data_7132782
loop_
_publ_author_name
'Kage, Yuto'
'Jiang, Yuchuan'
'Minakuchi, Namiki'
'Mori, Shigeki'
'Shimizu, Soji'

_publ_section_title
;
 One-pot synthesis of azabora[6]helicene by a Schiff base forming
 reaction.
;
_journal_issue 26
_journal_name_full 'Chemical communications (Cambridge, England)'
_journal_page_first 3543
_journal_page_last 3546
_journal_paper_doi 10.1039/d4cc00168k
_journal_volume 60
_journal_year 2024
_chemical_formula_moiety 'C27 H15 B F N5'
_chemical_formula_sum 'C27 H15 B F N5'
_chemical_formula_weight 439.25
_chemical_name_systematic 'axially-fluoro-substituted azabora[6]helicene'
_space_group_crystal_system triclinic
_space_group_IT_number 2
_space_group_name_Hall '-P 1'
_space_group_name_H-M_alt 'P -1'
_atom_sites_solution_hydrogens geom
_atom_sites_solution_primary dual
_audit_creation_date 2023-12-21
_audit_creation_method
;
Olex2 1.5
(compiled 2023.08.24 svn.re1ec1418 for OlexSys, GUI svn.r6817)
;
_audit_update_record
;
2023-12-21 deposited with the CCDC.	2024-03-01 downloaded from the CCDC.
;
_cell_angle_alpha 79.306(5)
_cell_angle_beta 85.035(5)
_cell_angle_gamma 65.599(5)
_cell_formula_units_Z 2
_cell_length_a 8.0536(5)
_cell_length_b 8.9238(5)
_cell_length_c 15.0934(9)
_cell_measurement_reflns_used 9636
_cell_measurement_temperature 100
_cell_measurement_theta_max 30.7670
_cell_measurement_theta_min 2.5090
_cell_volume 970.63(11)
_computing_cell_refinement 'CrysAlisPro 1.171.40.53 (Rigaku OD, 2019)'
_computing_data_collection 'CrysAlisPro 1.171.40.53 (Rigaku OD, 2019)'
_computing_data_reduction 'CrysAlisPro 1.171.40.53 (Rigaku OD, 2019)'
_computing_molecular_graphics 'Olex2 1.5 (Dolomanov et al., 2009)'
_computing_publication_material 'Olex2 1.5 (Dolomanov et al., 2009)'
_computing_structure_refinement 'SHELXL 2014/7 (Sheldrick, 2015)'
_computing_structure_solution 'SHELXT 2014/5 (Sheldrick, 2014)'
_diffrn_ambient_temperature 100
_diffrn_detector 'CCD plate'
_diffrn_measured_fraction_theta_full 1.000
_diffrn_measured_fraction_theta_max 1.000
_diffrn_measurement_details
;
List of Runs (angles in degrees, time in seconds):

  # Type    Start    End  Width  t~exp~   \w     \q     \k     \f   Frames
#--------------------------------------------------------------------------
  1  \w   -105.00  75.00   0.50    4.00    --  -15.00  45.00   0.00  360
  2  \w   -105.00  75.00   0.50    4.00    --  -15.00  45.00  90.00  360
  3  \w   -105.00  75.00   0.50    4.00    --  -15.00  45.00 180.00  360
  4  \w   -105.00  75.00   0.50    4.00    --  -15.00  45.00 270.00  360
;
_diffrn_measurement_device 'abstract diffractometer'
_diffrn_measurement_device_type 'dtrek-CrysAlisPro-abstract goniometer imported rigaku-d*trek images'
_diffrn_measurement_method '\w scans'
_diffrn_orient_matrix_type 'CrysAlisPro convention (1999,Acta A55,543-557)'
_diffrn_orient_matrix_UB_11 0.0695571000
_diffrn_orient_matrix_UB_12 -0.0769208000
_diffrn_orient_matrix_UB_13 -0.0083601000
_diffrn_orient_matrix_UB_21 0.0583097000
_diffrn_orient_matrix_UB_22 0.0075259000
_diffrn_orient_matrix_UB_23 0.0299270000
_diffrn_orient_matrix_UB_31 -0.0334068000
_diffrn_orient_matrix_UB_32 -0.0431037000
_diffrn_orient_matrix_UB_33 0.0363589000
_diffrn_radiation_monochromator graphite
_diffrn_radiation_probe x-ray
_diffrn_radiation_type 'Mo K\a'
_diffrn_radiation_wavelength 0.71073
_diffrn_reflns_av_R_equivalents 0.0646
_diffrn_reflns_av_unetI/netI 0.0611
_diffrn_reflns_Laue_measured_fraction_full 1.000
_diffrn_reflns_Laue_measured_fraction_max 1.000
_diffrn_reflns_limit_h_max 10
_diffrn_reflns_limit_h_min -10
_diffrn_reflns_limit_k_max 11
_diffrn_reflns_limit_k_min -11
_diffrn_reflns_limit_l_max 19
_diffrn_reflns_limit_l_min -19
_diffrn_reflns_number 19008
_diffrn_reflns_point_group_measured_fraction_full 1.000
_diffrn_reflns_point_group_measured_fraction_max 1.000
_diffrn_reflns_theta_full 25.242
_diffrn_reflns_theta_max 27.990
_diffrn_reflns_theta_min 2.541
_diffrn_source 'fine-focus sealed X-ray tube'
_diffrn_source_type 'Enhance (Mo) X-ray Source'
_exptl_absorpt_coefficient_mu 0.098
_exptl_absorpt_correction_T_max 1.00000
_exptl_absorpt_correction_T_min 0.77908
_exptl_absorpt_correction_type multi-scan
_exptl_absorpt_process_details
;
CrysAlisPro 1.171.40.53 (Rigaku Oxford Diffraction, 2019)
Empirical absorption correction using spherical harmonics,
 implemented in SCALE3 ABSPACK scaling algorithm.
;
_exptl_crystal_colour orange
_exptl_crystal_colour_primary orange
_exptl_crystal_density_diffrn 1.503
_exptl_crystal_description plate
_exptl_crystal_F_000 452
_exptl_crystal_recrystallization_method 'Re-crystallisation from solvent'
_exptl_crystal_size_max 0.1
_exptl_crystal_size_mid 0.06
_exptl_crystal_size_min 0.01
_refine_diff_density_max 0.382
_refine_diff_density_min -0.238
_refine_diff_density_rms 0.056
_refine_ls_extinction_coef 0.010(2)
_refine_ls_extinction_expression Fc^*^=kFc[1+0.001xFc^2^\l^3^/sin(2\q)]^-1/4^
_refine_ls_extinction_method 'SHELXL-2014/7 (Sheldrick 2014'
_refine_ls_goodness_of_fit_ref 1.050
_refine_ls_hydrogen_treatment constr
_refine_ls_matrix_type full
_refine_ls_number_parameters 308
_refine_ls_number_reflns 4687
_refine_ls_number_restraints 0
_refine_ls_restrained_S_all 1.050
_refine_ls_R_factor_all 0.0884
_refine_ls_R_factor_gt 0.0534
_refine_ls_shift/su_max 0.000
_refine_ls_shift/su_mean 0.000
_refine_ls_structure_factor_coef Fsqd
_refine_ls_weighting_details 'w=1/[\s^2^(Fo^2^)+(0.0593P)^2^+0.0520P] where P=(Fo^2^+2Fc^2^)/3'
_refine_ls_weighting_scheme calc
_refine_ls_wR_factor_gt 0.1158
_refine_ls_wR_factor_ref 0.1277
_reflns_Friedel_coverage 0.000
_reflns_number_gt 3200
_reflns_number_total 4687
_reflns_threshold_expression 'I > 2\s(I)'
_cod_data_source_file d4cc00168k2.cif
_cod_data_source_block proffuruta
_cod_depositor_comments 'Adding full bibliography for 7132782--7132783.cif.'
_cod_database_code 7132782
_shelx_shelxl_version_number 2014/7
_chemical_oxdiff_formula 'C27 H15 B1 F1 N5'
_shelx_space_group_comment
;
The symmetry employed for this shelxl refinement is uniquely defined
by the following loop, which should always be used as a source of
symmetry information in preference to the above space-group names.
They are only intended as comments.
;
_shelx_estimated_absorpt_t_max 0.999
_shelx_estimated_absorpt_t_min 0.990
_reflns_odcompleteness_completeness 90.33
_reflns_odcompleteness_iscentric 1
_reflns_odcompleteness_theta 30.77
_olex2_refinement_description
;
1. Fixed Uiso
 At 1.2 times of:
  All C(H) groups
2.a Aromatic/amide H refined with riding coordinates:
 C8(H8), C25(H25), C6(H6), C23(H23), C2(H2), C7(H7), C24(H24), C19(H19),
 C4(H4), C3(H3), C13(H13), C15(H15), C21(H21), C14(H14), C20(H20)
;
_olex2_submission_special_instructions 'No special instructions were received'
_oxdiff_exptl_absorpt_empirical_details
;
Empirical correction (ABSPACK) includes:
- Absorption correction using spherical harmonics
- Frame scaling
- Detector area scaling
;
_oxdiff_exptl_absorpt_empirical_full_max 2.305
_oxdiff_exptl_absorpt_empirical_full_min 0.542

loop_
_space_group_symop_operation_xyz
'x, y, z'
'-x, -y, -z'

loop_
_atom_site_label
_atom_site_type_symbol
_atom_site_fract_x
_atom_site_fract_y
_atom_site_fract_z
_atom_site_U_iso_or_equiv
_atom_site_adp_type
_atom_site_occupancy
_atom_site_site_symmetry_order
_atom_site_calc_flag
_atom_site_refinement_flags_posn
_atom_site_refinement_flags_adp
_atom_site_refinement_flags_occupancy
_atom_site_disorder_assembly
_atom_site_disorder_group
F1 F 0.23609(13) 0.83699(12) 0.21100(7) 0.0256(3) Uani 1 1 d . . . . .
N5 N 0.36186(19) 0.68068(17) 0.35304(9) 0.0204(3) Uani 1 1 d . . . . .
N2 N 0.7443(2) 0.62540(18) 0.14698(10) 0.0220(3) Uani 1 1 d . . . . .
N1 N 0.48127(19) 0.57217(17) 0.20069(9) 0.0198(3) Uani 1 1 d . . . . .
N4 N 0.3739(2) 0.93754(18) 0.36938(10) 0.0233(4) Uani 1 1 d . . . . .
N3 N 0.53914(19) 0.79770(17) 0.24794(10) 0.0207(3) Uani 1 1 d . . . . .
C11 C 0.6417(2) 0.5434(2) 0.15173(11) 0.0205(4) Uani 1 1 d . . . . .
C10 C 0.5186(2) 0.3743(2) 0.11606(11) 0.0200(4) Uani 1 1 d . . . . .
C26 C 0.3157(2) 0.5593(2) 0.41070(12) 0.0200(4) Uani 1 1 d . . . . .
C18 C 0.2407(2) 0.7818(2) 0.48507(12) 0.0214(4) Uani 1 1 d . . . . .
C9 C 0.6733(2) 0.4092(2) 0.10024(11) 0.0204(4) Uani 1 1 d . . . . .
C27 C 0.2420(2) 0.6237(2) 0.49016(12) 0.0209(4) Uani 1 1 d . . . . .
C1 C 0.3980(2) 0.4744(2) 0.17502(11) 0.0204(4) Uani 1 1 d . . . . .
C17 C 0.3257(2) 0.8132(2) 0.39767(12) 0.0218(4) Uani 1 1 d . . . . .
C5 C 0.4821(2) 0.2647(2) 0.07399(12) 0.0215(4) Uani 1 1 d . . . . .
C8 C 0.8049(2) 0.3287(2) 0.04040(12) 0.0236(4) Uani 1 1 d . . . . .
H8 H 0.9095 0.3493 0.0283 0.028 Uiso 1 1 calc R U . . .
C25 C 0.3353(2) 0.4018(2) 0.40498(12) 0.0231(4) Uani 1 1 d . . . . .
H25 H 0.3857 0.3547 0.3538 0.028 Uiso 1 1 calc R U . . .
C6 C 0.6196(2) 0.1826(2) 0.01361(12) 0.0241(4) Uani 1 1 d . . . . .
H6 H 0.6055 0.1064 -0.0162 0.029 Uiso 1 1 calc R U . . .
C23 C 0.2011(2) 0.3762(2) 0.55684(12) 0.0255(4) Uani 1 1 d . . . . .
H23 H 0.1619 0.3141 0.6035 0.031 Uiso 1 1 calc R U . . .
C12 C 0.6923(2) 0.7564(2) 0.19357(12) 0.0213(4) Uani 1 1 d . . . . .
C16 C 0.4997(2) 0.9189(2) 0.30111(12) 0.0220(4) Uani 1 1 d . . . . .
C2 C 0.2326(2) 0.4676(2) 0.19384(12) 0.0224(4) Uani 1 1 d . . . . .
H2 H 0.1482 0.5346 0.2314 0.027 Uiso 1 1 calc R U . . .
C7 C 0.7744(2) 0.2140(2) -0.00164(12) 0.0247(4) Uani 1 1 d . . . . .
H7 H 0.8626 0.1569 -0.0414 0.030 Uiso 1 1 calc R U . . .
C24 C 0.2764(2) 0.3121(2) 0.47947(12) 0.0246(4) Uani 1 1 d . . . . .
H24 H 0.2893 0.2050 0.4758 0.030 Uiso 1 1 calc R U . . .
C19 C 0.1739(2) 0.8651(2) 0.55715(12) 0.0268(4) Uani 1 1 d . . . . .
H19 H 0.1723 0.9702 0.5563 0.032 Uiso 1 1 calc R U . . .
C4 C 0.3114(3) 0.2553(2) 0.09595(12) 0.0249(4) Uani 1 1 d . . . . .
H4 H 0.2794 0.1828 0.0714 0.030 Uiso 1 1 calc R U . . .
C3 C 0.1943(3) 0.3532(2) 0.15341(13) 0.0264(4) Uani 1 1 d . . . . .
H3 H 0.0833 0.3448 0.1669 0.032 Uiso 1 1 calc R U . . .
C13 C 0.7984(3) 0.8467(2) 0.18607(13) 0.0261(4) Uani 1 1 d . . . . .
H13 H 0.9023 0.8187 0.1496 0.031 Uiso 1 1 calc R U . . .
C22 C 0.1839(2) 0.5387(2) 0.56450(12) 0.0237(4) Uani 1 1 d . . . . .
C15 C 0.6026(3) 1.0137(2) 0.29018(13) 0.0266(4) Uani 1 1 d . . . . .
H15 H 0.5713 1.1017 0.3219 0.032 Uiso 1 1 calc R U . . .
C21 C 0.1133(3) 0.6275(2) 0.63690(13) 0.0292(5) Uani 1 1 d . . . . .
H21 H 0.0697 0.5792 0.6883 0.035 Uiso 1 1 calc R U . . .
C14 C 0.7509(3) 0.9774(2) 0.23238(13) 0.0281(4) Uani 1 1 d . . . . .
H14 H 0.8189 1.0416 0.2247 0.034 Uiso 1 1 calc R U . . .
C20 C 0.1081(3) 0.7851(2) 0.63234(13) 0.0306(5) Uani 1 1 d . . . . .
H20 H 0.0591 0.8410 0.6809 0.037 Uiso 1 1 calc R U . . .
B1 B 0.3989(3) 0.7173(2) 0.25165(14) 0.0216(4) Uani 1 1 d . . . . .

loop_
_atom_site_aniso_label
_atom_site_aniso_U_11
_atom_site_aniso_U_22
_atom_site_aniso_U_33
_atom_site_aniso_U_23
_atom_site_aniso_U_13
_atom_site_aniso_U_12
F1 0.0223(5) 0.0255(6) 0.0242(6) -0.0055(4) -0.0067(4) -0.0032(4)
N5 0.0221(8) 0.0197(8) 0.0183(8) -0.0063(6) -0.0016(6) -0.0058(6)
N2 0.0243(8) 0.0243(8) 0.0172(8) -0.0037(6) -0.0017(6) -0.0092(7)
N1 0.0200(8) 0.0225(8) 0.0176(8) -0.0071(6) -0.0006(6) -0.0076(6)
N4 0.0247(8) 0.0200(8) 0.0242(8) -0.0065(6) -0.0040(7) -0.0061(6)
N3 0.0221(8) 0.0184(7) 0.0200(8) -0.0051(6) -0.0038(6) -0.0051(6)
C11 0.0199(9) 0.0228(9) 0.0140(9) -0.0017(7) -0.0033(7) -0.0038(7)
C10 0.0201(9) 0.0213(9) 0.0148(9) -0.0024(7) -0.0033(7) -0.0043(7)
C26 0.0172(9) 0.0232(9) 0.0179(9) -0.0036(7) -0.0050(7) -0.0055(7)
C18 0.0169(8) 0.0243(9) 0.0200(10) -0.0076(7) -0.0041(7) -0.0031(7)
C9 0.0229(9) 0.0201(9) 0.0139(9) -0.0012(7) -0.0046(7) -0.0041(7)
C27 0.0161(9) 0.0253(9) 0.0188(9) -0.0068(7) -0.0045(7) -0.0037(7)
C1 0.0256(9) 0.0192(9) 0.0151(9) -0.0033(7) -0.0050(7) -0.0066(7)
C17 0.0188(9) 0.0210(9) 0.0213(10) -0.0069(7) -0.0062(7) -0.0013(7)
C5 0.0253(9) 0.0195(9) 0.0168(9) -0.0026(7) -0.0049(7) -0.0056(7)
C8 0.0223(9) 0.0268(10) 0.0187(9) -0.0036(8) -0.0026(7) -0.0065(8)
C25 0.0200(9) 0.0242(9) 0.0216(10) -0.0057(8) -0.0043(7) -0.0038(7)
C6 0.0303(10) 0.0215(9) 0.0174(9) -0.0068(7) -0.0028(8) -0.0055(8)
C23 0.0240(10) 0.0309(10) 0.0193(10) 0.0019(8) -0.0069(8) -0.0100(8)
C12 0.0234(9) 0.0208(9) 0.0162(9) 0.0008(7) -0.0040(7) -0.0063(7)
C16 0.0243(9) 0.0185(9) 0.0202(10) -0.0024(7) -0.0065(8) -0.0046(7)
C2 0.0230(9) 0.0243(9) 0.0176(9) -0.0068(7) -0.0015(7) -0.0058(8)
C7 0.0253(10) 0.0262(10) 0.0167(9) -0.0060(8) 0.0001(7) -0.0036(8)
C24 0.0242(9) 0.0232(9) 0.0233(10) -0.0013(8) -0.0084(8) -0.0059(8)
C19 0.0256(10) 0.0287(10) 0.0249(10) -0.0098(8) -0.0073(8) -0.0063(8)
C4 0.0286(10) 0.0260(10) 0.0225(10) -0.0083(8) -0.0034(8) -0.0109(8)
C3 0.0255(10) 0.0312(10) 0.0256(10) -0.0076(8) -0.0023(8) -0.0130(8)
C13 0.0256(10) 0.0271(10) 0.0248(10) -0.0006(8) -0.0001(8) -0.0114(8)
C22 0.0177(9) 0.0310(10) 0.0188(9) -0.0052(8) -0.0061(7) -0.0046(8)
C15 0.0311(10) 0.0170(9) 0.0299(11) -0.0033(8) -0.0090(9) -0.0067(8)
C21 0.0276(10) 0.0400(12) 0.0185(10) -0.0047(8) -0.0051(8) -0.0112(9)
C14 0.0334(11) 0.0235(10) 0.0300(11) 0.0004(8) -0.0062(9) -0.0148(8)
C20 0.0285(10) 0.0403(12) 0.0211(10) -0.0151(9) -0.0025(8) -0.0074(9)
B1 0.0207(10) 0.0210(10) 0.0205(11) -0.0048(8) -0.0030(8) -0.0048(8)

loop_
_atom_type_symbol
_atom_type_description
_atom_type_scat_dispersion_real
_atom_type_scat_dispersion_imag
_atom_type_scat_source
C C 0.0033 0.0016 'International Tables Vol C Tables 4.2.6.8 and 6.1.1.4'
H H 0.0000 0.0000 'International Tables Vol C Tables 4.2.6.8 and 6.1.1.4'
B B 0.0013 0.0007 'International Tables Vol C Tables 4.2.6.8 and 6.1.1.4'
F F 0.0171 0.0103 'International Tables Vol C Tables 4.2.6.8 and 6.1.1.4'
N N 0.0061 0.0033 'International Tables Vol C Tables 4.2.6.8 and 6.1.1.4'

loop_
_geom_angle_atom_site_label_1
_geom_angle_atom_site_label_2
_geom_angle_atom_site_label_3
_geom_angle
_geom_angle_site_symmetry_1
_geom_angle_site_symmetry_3
_geom_angle_publ_flag
C26 N5 B1 135.60(15) . . ?
C17 N5 C26 108.69(14) . . ?
C17 N5 B1 113.99(15) . . ?
C11 N2 C12 118.91(16) . . ?
C11 N1 C1 108.17(14) . . ?
C11 N1 B1 121.22(15) . . ?
C1 N1 B1 128.81(14) . . ?
C17 N4 C16 117.15(15) . . ?
C12 N3 C16 120.37(16) . . ?
C12 N3 B1 123.25(15) . . ?
C16 N3 B1 116.36(15) . . ?
N2 C11 N1 126.78(16) . . ?
N2 C11 C9 124.67(16) . . ?
N1 C11 C9 108.45(15) . . ?
C9 C10 C1 110.36(15) . . ?
C5 C10 C9 124.99(16) . . ?
C5 C10 C1 124.49(16) . . ?
C27 C26 N5 107.22(15) . . ?
C25 C26 N5 133.93(16) . . ?
C25 C26 C27 118.79(16) . . ?
C27 C18 C17 105.17(15) . . ?
C19 C18 C27 119.04(17) . . ?
C19 C18 C17 135.72(17) . . ?
C10 C9 C11 105.12(15) . . ?
C8 C9 C11 135.46(17) . . ?
C8 C9 C10 119.21(16) . . ?
C18 C27 C26 110.48(16) . . ?
C22 C27 C26 124.49(16) . . ?
C22 C27 C18 125.00(16) . . ?
C10 C1 N1 107.53(15) . . ?
C2 C1 N1 133.07(16) . . ?
C2 C1 C10 119.34(16) . . ?
N5 C17 C18 108.26(15) . . ?
N4 C17 N5 125.25(17) . . ?
N4 C17 C18 126.25(16) . . ?
C10 C5 C6 114.75(17) . . ?
C10 C5 C4 115.69(16) . . ?
C6 C5 C4 129.53(17) . . ?
C9 C8 H8 121.4 . . ?
C9 C8 C7 117.24(17) . . ?
C7 C8 H8 121.4 . . ?
C26 C25 H25 120.9 . . ?
C26 C25 C24 118.13(17) . . ?
C24 C25 H25 120.9 . . ?
C5 C6 H6 119.6 . . ?
C7 C6 C5 120.88(17) . . ?
C7 C6 H6 119.6 . . ?
C24 C23 H23 120.4 . . ?
C24 C23 C22 119.25(17) . . ?
C22 C23 H23 120.4 . . ?
N2 C12 N3 121.47(16) . . ?
N2 C12 C13 118.78(17) . . ?
N3 C12 C13 119.75(17) . . ?
N4 C16 N3 121.64(16) . . ?
N4 C16 C15 119.03(16) . . ?
N3 C16 C15 119.06(17) . . ?
C1 C2 H2 121.4 . . ?
C1 C2 C3 117.11(16) . . ?
C3 C2 H2 121.4 . . ?
C8 C7 H7 118.6 . . ?
C6 C7 C8 122.90(17) . . ?
C6 C7 H7 118.6 . . ?
C25 C24 H24 118.4 . . ?
C23 C24 C25 123.16(17) . . ?
C23 C24 H24 118.4 . . ?
C18 C19 H19 121.3 . . ?
C18 C19 C20 117.45(17) . . ?
C20 C19 H19 121.3 . . ?
C5 C4 H4 120.2 . . ?
C3 C4 C5 119.60(17) . . ?
C3 C4 H4 120.2 . . ?
C2 C3 H3 118.1 . . ?
C4 C3 C2 123.73(18) . . ?
C4 C3 H3 118.1 . . ?
C12 C13 H13 119.9 . . ?
C14 C13 C12 120.17(18) . . ?
C14 C13 H13 119.9 . . ?
C27 C22 C23 116.16(16) . . ?
C27 C22 C21 114.96(17) . . ?
C21 C22 C23 128.87(18) . . ?
C16 C15 H15 120.0 . . ?
C14 C15 C16 120.06(17) . . ?
C14 C15 H15 120.0 . . ?
C22 C21 H21 119.6 . . ?
C20 C21 C22 120.74(18) . . ?
C20 C21 H21 119.6 . . ?
C13 C14 C15 120.09(18) . . ?
C13 C14 H14 120.0 . . ?
C15 C14 H14 120.0 . . ?
C19 C20 H20 118.6 . . ?
C21 C20 C19 122.75(18) . . ?
C21 C20 H20 118.6 . . ?
F1 B1 N5 108.07(15) . . ?
F1 B1 N1 110.39(15) . . ?
F1 B1 N3 109.10(15) . . ?
N5 B1 N3 103.04(14) . . ?
N1 B1 N5 118.18(15) . . ?
N1 B1 N3 107.58(15) . . ?

loop_
_geom_bond_atom_site_label_1
_geom_bond_atom_site_label_2
_geom_bond_distance
_geom_bond_site_symmetry_2
_geom_bond_publ_flag
F1 B1 1.405(2) . ?
N5 C26 1.413(2) . ?
N5 C17 1.384(2) . ?
N5 B1 1.534(2) . ?
N2 C11 1.302(2) . ?
N2 C12 1.373(2) . ?
N1 C11 1.383(2) . ?
N1 C1 1.419(2) . ?
N1 B1 1.510(2) . ?
N4 C17 1.310(2) . ?
N4 C16 1.363(2) . ?
N3 C12 1.376(2) . ?
N3 C16 1.381(2) . ?
N3 B1 1.561(3) . ?
C11 C9 1.470(2) . ?
C10 C9 1.396(2) . ?
C10 C1 1.401(2) . ?
C10 C5 1.395(2) . ?
C26 C27 1.404(2) . ?
C26 C25 1.366(2) . ?
C18 C27 1.394(2) . ?
C18 C17 1.467(2) . ?
C18 C19 1.376(2) . ?
C9 C8 1.379(2) . ?
C27 C22 1.392(3) . ?
C1 C2 1.362(2) . ?
C5 C6 1.413(2) . ?
C5 C4 1.419(3) . ?
C8 H8 0.9300 . ?
C8 C7 1.410(3) . ?
C25 H25 0.9300 . ?
C25 C24 1.420(3) . ?
C6 H6 0.9300 . ?
C6 C7 1.379(3) . ?
C23 H23 0.9300 . ?
C23 C24 1.377(3) . ?
C23 C22 1.424(3) . ?
C12 C13 1.382(3) . ?
C16 C15 1.392(3) . ?
C2 H2 0.9300 . ?
C2 C3 1.426(2) . ?
C7 H7 0.9300 . ?
C24 H24 0.9300 . ?
C19 H19 0.9300 . ?
C19 C20 1.409(3) . ?
C4 H4 0.9300 . ?
C4 C3 1.365(3) . ?
C3 H3 0.9300 . ?
C13 H13 0.9300 . ?
C13 C14 1.373(3) . ?
C22 C21 1.410(3) . ?
C15 H15 0.9300 . ?
C15 C14 1.377(3) . ?
C21 H21 0.9300 . ?
C21 C20 1.379(3) . ?
C14 H14 0.9300 . ?
C20 H20 0.9300 . ?

loop_
_geom_torsion_atom_site_label_1
_geom_torsion_atom_site_label_2
_geom_torsion_atom_site_label_3
_geom_torsion_atom_site_label_4
_geom_torsion
_geom_torsion_site_symmetry_1
_geom_torsion_site_symmetry_2
_geom_torsion_site_symmetry_3
_geom_torsion_site_symmetry_4
_geom_torsion_publ_flag
N5 C26 C27 C18 -0.33(18) . . . . ?
N5 C26 C27 C22 -178.43(15) . . . . ?
N5 C26 C25 C24 177.92(17) . . . . ?
N2 C11 C9 C10 -171.76(16) . . . . ?
N2 C11 C9 C8 2.7(3) . . . . ?
N2 C12 C13 C14 -179.46(16) . . . . ?
N1 C11 C9 C10 4.85(18) . . . . ?
N1 C11 C9 C8 179.31(18) . . . . ?
N1 C1 C2 C3 178.67(18) . . . . ?
N4 C16 C15 C14 168.82(16) . . . . ?
N3 C12 C13 C14 -0.3(3) . . . . ?
N3 C16 C15 C14 -5.3(3) . . . . ?
C11 N2 C12 N3 2.9(2) . . . . ?
C11 N2 C12 C13 -177.92(16) . . . . ?
C11 N1 C1 C10 5.43(18) . . . . ?
C11 N1 C1 C2 -171.77(18) . . . . ?
C11 N1 B1 F1 110.94(17) . . . . ?
C11 N1 B1 N5 -123.99(17) . . . . ?
C11 N1 B1 N3 -8.0(2) . . . . ?
C11 C9 C8 C7 -173.97(18) . . . . ?
C10 C9 C8 C7 -0.1(2) . . . . ?
C10 C1 C2 C3 1.7(2) . . . . ?
C10 C5 C6 C7 -0.9(2) . . . . ?
C10 C5 C4 C3 1.4(2) . . . . ?
C26 N5 C17 N4 170.53(16) . . . . ?
C26 N5 C17 C18 -4.15(18) . . . . ?
C26 N5 B1 F1 95.4(2) . . . . ?
C26 N5 B1 N1 -30.8(3) . . . . ?
C26 N5 B1 N3 -149.24(17) . . . . ?
C26 C27 C22 C23 -0.5(2) . . . . ?
C26 C27 C22 C21 -179.62(15) . . . . ?
C26 C25 C24 C23 -0.1(3) . . . . ?
C18 C27 C22 C23 -178.38(16) . . . . ?
C18 C27 C22 C21 2.5(2) . . . . ?
C18 C19 C20 C21 1.9(3) . . . . ?
C9 C10 C1 N1 -2.33(19) . . . . ?
C9 C10 C1 C2 175.32(15) . . . . ?
C9 C10 C5 C6 2.0(3) . . . . ?
C9 C10 C5 C4 -176.30(16) . . . . ?
C9 C8 C7 C6 1.1(3) . . . . ?
C27 C26 C25 C24 1.2(2) . . . . ?
C27 C18 C17 N5 3.85(18) . . . . ?
C27 C18 C17 N4 -170.76(16) . . . . ?
C27 C18 C19 C20 -0.7(2) . . . . ?
C27 C22 C21 C20 -1.3(2) . . . . ?
C1 N1 C11 N2 170.16(16) . . . . ?
C1 N1 C11 C9 -6.35(18) . . . . ?
C1 N1 B1 F1 -51.9(2) . . . . ?
C1 N1 B1 N5 73.2(2) . . . . ?
C1 N1 B1 N3 -170.79(15) . . . . ?
C1 C10 C9 C11 -1.47(19) . . . . ?
C1 C10 C9 C8 -177.02(15) . . . . ?
C1 C10 C5 C6 176.88(16) . . . . ?
C1 C10 C5 C4 -1.5(3) . . . . ?
C1 C2 C3 C4 -1.8(3) . . . . ?
C17 N5 C26 C27 2.83(18) . . . . ?
C17 N5 C26 C25 -174.15(18) . . . . ?
C17 N5 B1 F1 -67.54(19) . . . . ?
C17 N5 B1 N1 166.27(14) . . . . ?
C17 N5 B1 N3 47.85(18) . . . . ?
C17 N4 C16 N3 16.8(2) . . . . ?
C17 N4 C16 C15 -157.17(16) . . . . ?
C17 C18 C27 C26 -2.12(18) . . . . ?
C17 C18 C27 C22 175.97(15) . . . . ?
C17 C18 C19 C20 -177.32(18) . . . . ?
C5 C10 C9 C11 173.99(16) . . . . ?
C5 C10 C9 C8 -1.6(3) . . . . ?
C5 C10 C1 N1 -177.81(15) . . . . ?
C5 C10 C1 C2 -0.2(3) . . . . ?
C5 C6 C7 C8 -0.6(3) . . . . ?
C5 C4 C3 C2 0.1(3) . . . . ?
C25 C26 C27 C18 177.19(15) . . . . ?
C25 C26 C27 C22 -0.9(2) . . . . ?
C6 C5 C4 C3 -176.61(18) . . . . ?
C23 C22 C21 C20 179.78(18) . . . . ?
C12 N2 C11 N1 -0.8(3) . . . . ?
C12 N2 C11 C9 175.19(15) . . . . ?
C12 N3 C16 N4 -165.48(15) . . . . ?
C12 N3 C16 C15 8.5(2) . . . . ?
C12 N3 B1 F1 -109.50(17) . . . . ?
C12 N3 B1 N5 135.84(15) . . . . ?
C12 N3 B1 N1 10.3(2) . . . . ?
C12 C13 C14 C15 3.4(3) . . . . ?
C16 N4 C17 N5 -14.0(2) . . . . ?
C16 N4 C17 C18 159.75(16) . . . . ?
C16 N3 C12 N2 173.45(15) . . . . ?
C16 N3 C12 C13 -5.7(2) . . . . ?
C16 N3 B1 F1 68.72(19) . . . . ?
C16 N3 B1 N5 -45.93(18) . . . . ?
C16 N3 B1 N1 -171.52(14) . . . . ?
C16 C15 C14 C13 -0.6(3) . . . . ?
C24 C23 C22 C27 1.6(2) . . . . ?
C24 C23 C22 C21 -179.43(17) . . . . ?
C19 C18 C27 C26 -179.66(15) . . . . ?
C19 C18 C27 C22 -1.6(3) . . . . ?
C19 C18 C17 N5 -179.22(18) . . . . ?
C19 C18 C17 N4 6.2(3) . . . . ?
C4 C5 C6 C7 177.12(17) . . . . ?
C22 C23 C24 C25 -1.4(3) . . . . ?
C22 C21 C20 C19 -0.9(3) . . . . ?
B1 N5 C26 C27 -160.70(17) . . . . ?
B1 N5 C26 C25 22.3(3) . . . . ?
B1 N5 C17 N4 -22.0(2) . . . . ?
B1 N5 C17 C18 163.31(14) . . . . ?
B1 N1 C11 N2 4.2(3) . . . . ?
B1 N1 C11 C9 -172.32(14) . . . . ?
B1 N1 C1 C10 169.99(16) . . . . ?
B1 N1 C1 C2 -7.2(3) . . . . ?
B1 N3 C12 N2 -8.4(2) . . . . ?
B1 N3 C12 C13 172.43(16) . . . . ?
B1 N3 C16 N4 16.2(2) . . . . ?
B1 N3 C16 C15 -169.83(15) . . . . ?
